data_4132811
loop_
_publ_author_name
'Choi, Jong In'
'Chun, Hyungphil'
'Lah, Myoung Soo'

_publ_section_title
;
 Zirconium-Formate Macrocycles and Supercage: Molecular Packing versus
 MOF-like Network for Water Vapor Sorption.
;
_journal_issue 34
_journal_name_full 'Journal of the American Chemical Society'
_journal_page_first 10915
_journal_page_last 10920
_journal_paper_doi 10.1021/jacs.8b06757
_journal_volume 140
_journal_year 2018
_chemical_formula_moiety '[Zr36 O24, (OH)52, (HCO2)44],4(H2NMe2Cl)'
_chemical_formula_sum 'C44 H96 Cl4 O164 Zr36'
_chemical_formula_weight 6674.92
_space_group_crystal_system orthorhombic
_space_group_IT_number 42
_space_group_name_Hall 'F 2 -2'
_space_group_name_H-M_alt 'F m m 2'
_atom_sites_solution_hydrogens mixed
_audit_creation_method SHELXL-2014/7
_cell_angle_alpha 90
_cell_angle_beta 90
_cell_angle_gamma 90
_cell_formula_units_Z 4
_cell_length_a 34.835(7)
_cell_length_b 43.607(9)
_cell_length_c 15.766(3)
_cell_measurement_reflns_used 108640
_cell_measurement_temperature 100(2)
_cell_measurement_theta_max 33.425
_cell_measurement_theta_min 0.372
_cell_volume 23949(8)
_computing_cell_refinement 'HKL3000sm(Otwinowski & Minor, 1997)'
_computing_data_collection 'PAL BL2D-SMDC Program(Shin et. al, 2016)'
_computing_data_reduction 'HKL3000sm(Otwinowski & Minor, 1997)'
_computing_molecular_graphics 'DIAMOND 4(Putz & Brandenburg, 2014)'
_computing_structure_refinement 'SHELXL-2014/7 (Sheldrick, 2014)'
_computing_structure_solution 'Bruker SHELXTL-XS'
_diffrn_ambient_temperature 100(2)
_diffrn_measured_fraction_theta_full 0.995
_diffrn_measured_fraction_theta_max 0.994
_diffrn_measurement_device_type 'ADSC Q210 CCD area detector'
_diffrn_measurement_method 'omega scan'
_diffrn_radiation_type synchrotron
_diffrn_radiation_wavelength 0.650
_diffrn_reflns_av_R_equivalents 0.0682
_diffrn_reflns_av_unetI/netI 0.0569
_diffrn_reflns_Laue_measured_fraction_full 0.995
_diffrn_reflns_Laue_measured_fraction_max 0.994
_diffrn_reflns_limit_h_max 53
_diffrn_reflns_limit_h_min -53
_diffrn_reflns_limit_k_max 66
_diffrn_reflns_limit_k_min -66
_diffrn_reflns_limit_l_max 24
_diffrn_reflns_limit_l_min -24
_diffrn_reflns_number 67380
_diffrn_reflns_point_group_measured_fraction_full 0.990
_diffrn_reflns_point_group_measured_fraction_max 0.987
_diffrn_reflns_theta_full 22.955
_diffrn_reflns_theta_max 30.000
_diffrn_reflns_theta_min 2.016
_diffrn_source 'PLSII 2D bending magnet'
_exptl_absorpt_coefficient_mu 7.587
_exptl_absorpt_correction_T_max 1.000
_exptl_absorpt_correction_T_min 0.880
_exptl_absorpt_correction_type empirical
_exptl_crystal_colour colorless
_exptl_crystal_density_diffrn 1.851
_exptl_crystal_description polyhedra
_exptl_crystal_F_000 12720
_exptl_crystal_size_max 0.190
_exptl_crystal_size_mid 0.173
_exptl_crystal_size_min 0.113
_refine_diff_density_max 1.291
_refine_diff_density_min -1.117
_refine_diff_density_rms 0.189
_refine_ls_abs_structure_details
;
 Flack x determined using 7235 quotients [(I+)-(I-)]/[(I+)+(I-)]
 (Parsons, Flack and Wagner, Acta Cryst. B69 (2013) 249-259).
;
_refine_ls_abs_structure_Flack 0.022(4)
_refine_ls_extinction_coef 0.00040(2)
_refine_ls_extinction_expression Fc^*^=kFc[1+0.001xFc^2^\l^3^/sin(2\q)]^-1/4^
_refine_ls_extinction_method 'SHELXL-2014/7 (Sheldrick 2014'
_refine_ls_goodness_of_fit_ref 0.979
_refine_ls_hydrogen_treatment constr
_refine_ls_matrix_type full
_refine_ls_number_parameters 625
_refine_ls_number_reflns 23111
_refine_ls_number_restraints 1
_refine_ls_restrained_S_all 0.978
_refine_ls_R_factor_all 0.0597
_refine_ls_R_factor_gt 0.0477
_refine_ls_shift/su_max 0.001
_refine_ls_shift/su_mean 0.000
_refine_ls_structure_factor_coef Fsqd
_refine_ls_weighting_details 'w=1/[\s^2^(Fo^2^)+(0.0881P)^2^] where P=(Fo^2^+2Fc^2^)/3'
_refine_ls_weighting_scheme calc
_refine_ls_wR_factor_gt 0.1264
_refine_ls_wR_factor_ref 0.1330
_reflns_Friedel_coverage 0.925
_reflns_Friedel_fraction_full 0.985
_reflns_Friedel_fraction_max 0.979
_reflns_number_gt 17823
_reflns_number_total 23111
_reflns_threshold_expression 'I > 2\s(I)'
_cod_data_source_file ja8b06757_si_001.cif
_cod_data_source_block ZF-2
_cod_database_code 4132811
_shelx_shelxl_version_number 2014/7
_shelx_space_group_comment
;
The symmetry employed for this shelxl refinement is uniquely defined
by the following loop, which should always be used as a source of
symmetry information in preference to the above space-group names.
They are only intended as comments.
;
_shelx_estimated_absorpt_t_min 0.327
_shelx_estimated_absorpt_t_max 0.481
_exptl_absorpt_special_details 'HKL3000sm Scalepack'
_platon_squeeze_void_probe_radius 1.20

loop_
_space_group_symop_operation_xyz
'x, y, z'
'-x, -y, z'
'x, -y, z'
'-x, y, z'
'x, y+1/2, z+1/2'
'-x, -y+1/2, z+1/2'
'x, -y+1/2, z+1/2'
'-x, y+1/2, z+1/2'
'x+1/2, y, z+1/2'
'-x+1/2, -y, z+1/2'
'x+1/2, -y, z+1/2'
'-x+1/2, y, z+1/2'
'x+1/2, y+1/2, z'
'-x+1/2, -y+1/2, z'
'x+1/2, -y+1/2, z'
'-x+1/2, y+1/2, z'

loop_
_atom_site_label
_atom_site_type_symbol
_atom_site_fract_x
_atom_site_fract_y
_atom_site_fract_z
_atom_site_U_iso_or_equiv
_atom_site_adp_type
_atom_site_occupancy
_atom_site_site_symmetry_order
_atom_site_calc_flag
_atom_site_refinement_flags_posn
_atom_site_refinement_flags_adp
_atom_site_refinement_flags_occupancy
Zr1 Zr -0.17489(2) 0.07070(2) 0.39274(5) 0.04196(15) Uani 1 1 d . . .
Zr2 Zr -0.17382(2) 0.04165(2) 0.18363(5) 0.03718(13) Uani 1 1 d . . .
Zr3 Zr -0.21986(2) 0.11129(2) 0.23068(6) 0.04682(17) Uani 1 1 d . . .
Zr4 Zr -0.13464(2) 0.11220(2) 0.11429(5) 0.03820(13) Uani 1 1 d . . .
Zr5 Zr -0.13662(2) 0.14078(2) 0.32645(5) 0.04215(15) Uani 1 1 d . . .
Zr6 Zr -0.08810(2) 0.07143(2) 0.28083(4) 0.03370(12) Uani 1 1 d . . .
Zr7 Zr -0.05004(2) 0.15433(2) 0.07734(4) 0.03807(13) Uani 1 1 d . . .
Zr8 Zr -0.05072(2) 0.18182(2) 0.28922(5) 0.04013(14) Uani 1 1 d . . .
Zr9 Zr 0.0000 0.11246(2) 0.24158(6) 0.03323(16) Uani 1 2 d S T P
Zr10 Zr 0.0000 0.22095(2) 0.13167(7) 0.0457(2) Uani 1 2 d S T P
O1 O -0.21387(13) 0.06135(11) 0.2811(4) 0.0425(11) Uani 1 1 d . . .
H1O H -0.2381 0.0498 0.2926 0.051 Uiso 1 1 calc R U .
O2 O -0.18191(12) 0.08795(10) 0.1571(3) 0.0365(10) Uani 1 1 d . . .
O3 O -0.18397(15) 0.11105(11) 0.3330(4) 0.0434(11) Uani 1 1 d . . .
O4 O -0.14311(13) 0.05074(9) 0.2961(3) 0.0356(9) Uani 1 1 d . . .
O5 O -0.11765(14) 0.09648(9) 0.3864(3) 0.0370(9) Uani 1 1 d . . .
H5O H -0.1031 0.0983 0.4409 0.044 Uiso 1 1 calc R U .
O6 O -0.11535(13) 0.06224(9) 0.1514(3) 0.0350(9) Uani 1 1 d . . .
H6O H -0.0994 0.0509 0.1090 0.042 Uiso 1 1 calc R U .
O7 O -0.16872(14) 0.14338(10) 0.2019(4) 0.0416(11) Uani 1 1 d . . .
H7O H -0.1750 0.1643 0.1802 0.050 Uiso 1 1 calc R U .
O8 O -0.11128(12) 0.11227(9) 0.2350(4) 0.0342(9) Uani 1 1 d . . .
O9 O -0.07705(14) 0.10941(9) 0.0620(3) 0.0379(10) Uani 1 1 d . . .
O10 O -0.11119(14) 0.15609(10) 0.0838(4) 0.0420(11) Uani 1 1 d . . .
O11 O -0.11222(15) 0.18152(10) 0.2764(4) 0.0444(12) Uani 1 1 d . . .
O12 O -0.08037(16) 0.15229(10) 0.3776(4) 0.0433(11) Uani 1 1 d . . .
O13 O -0.04013(13) 0.09413(9) 0.3394(3) 0.0358(9) Uani 1 1 d . . .
O14 O -0.04091(13) 0.07949(9) 0.1926(3) 0.0357(9) Uani 1 1 d . . .
O15 O -0.04244(13) 0.14560(9) 0.2064(3) 0.0349(9) Uani 1 1 d . . .
O16 O -0.05839(16) 0.19774(10) 0.1536(4) 0.0426(11) Uani 1 1 d . . .
H16O H -0.0818 0.2102 0.1408 0.051 Uiso 1 1 calc R U .
O17 O 0.0000 0.15150(13) 0.3348(5) 0.0383(14) Uani 1 2 d S T P
H17O H 0.0000 0.1458 0.3962 0.046 Uiso 1 2 calc R U P
O18O O 0.0000 0.12111(12) 0.0967(4) 0.0321(12) Uani 1 2 d S T P
H18O H 0.0000 0.1024 0.0599 0.039 Uiso 1 2 calc R U P
O19 O 0.0000 0.17969(12) 0.0715(5) 0.0365(13) Uani 1 2 d S T P
O20 O 0.0000 0.20201(11) 0.2501(5) 0.0393(15) Uani 1 2 d S T P
O21 O -0.20048(15) 0.02565(10) 0.4250(4) 0.0452(12) Uani 1 1 d . . .
O22 O -0.20119(17) 0.0000 0.2317(5) 0.0373(13) Uani 1 2 d S T P
O23 O -0.23349(14) 0.04105(11) 0.1238(4) 0.0434(11) Uani 1 1 d . . .
O24 O -0.26366(15) 0.08420(13) 0.1645(4) 0.0511(14) Uani 1 1 d . . .
O25 O -0.26492(17) 0.10506(12) 0.3302(5) 0.0567(16) Uani 1 1 d . . .
O26 O -0.23589(17) 0.07911(12) 0.4358(4) 0.0533(14) Uani 1 1 d . . .
O27 O -0.13378(17) 0.04590(11) 0.4777(4) 0.0454(12) Uani 1 1 d . . .
O28 O -0.07779(15) 0.04399(9) 0.4049(3) 0.0397(10) Uani 1 1 d . . .
O29 O -0.06557(12) 0.02546(8) 0.2464(3) 0.0352(9) Uani 1 1 d . . .
O30 O -0.14071(19) 0.0000 0.1593(5) 0.0360(13) Uani 1 2 d S T P
O31 O -0.16808(14) 0.03934(11) 0.0406(4) 0.0404(10) Uani 1 1 d . . .
O32 O -0.14255(14) 0.08433(11) -0.0020(4) 0.0414(11) Uani 1 1 d . . .
O33 O -0.23469(15) 0.13705(13) 0.1143(5) 0.0561(15) Uani 1 1 d . . .
O34 O -0.18134(16) 0.13552(12) 0.0328(4) 0.0469(12) Uani 1 1 d . . .
O35 O -0.23662(17) 0.15843(12) 0.2740(5) 0.0604(17) Uani 1 1 d . . .
O36 O -0.18403(17) 0.17646(12) 0.3452(5) 0.0552(15) Uani 1 1 d . . .
O37 O -0.17167(18) 0.09848(13) 0.5091(4) 0.0536(14) Uani 1 1 d . . .
O38 O -0.14999(19) 0.14485(12) 0.4657(4) 0.0537(15) Uani 1 1 d . . .
O39 O -0.03264(17) 0.14014(12) -0.0536(4) 0.0465(12) Uani 1 1 d . . .
O40 O -0.06803(19) 0.19218(12) -0.0194(4) 0.0515(13) Uani 1 1 d . . .
O41 O -0.06856(17) 0.23263(10) 0.2949(4) 0.0507(13) Uani 1 1 d . . .
O42 O -0.03165(18) 0.20070(10) 0.4156(4) 0.0484(13) Uani 1 1 d . . .
O43 O 0.0370(2) 0.25685(11) 0.1882(5) 0.0584(16) Uani 1 1 d . . .
O44 O 0.03702(19) 0.23599(12) 0.0273(4) 0.0565(15) Uani 1 1 d . . .
C1 C -0.2636(2) 0.09232(18) 0.4009(7) 0.057(2) Uani 1 1 d . . .
H1 H -0.2868 0.0927 0.4327 0.069 Uiso 1 1 calc R U .
C2 C -0.1853(3) 0.0000 0.4072(8) 0.041(2) Uani 1 2 d S T P
H2 H -0.1613 0.0000 0.3789 0.049 Uiso 1 2 calc R U P
C3 C -0.26142(19) 0.05918(17) 0.1270(6) 0.0462(16) Uani 1 1 d . . .
H3 H -0.2837 0.0530 0.0968 0.055 Uiso 1 1 calc R U .
C4 C -0.0977(2) 0.03950(15) 0.4688(5) 0.0414(14) Uani 1 1 d . . .
H4 H -0.0852 0.0304 0.5161 0.050 Uiso 1 1 calc R U .
C5 C -0.0795(2) 0.0000 0.2673(6) 0.0306(16) Uani 1 2 d S T P
H5 H -0.1020 0.0000 0.3012 0.037 Uiso 1 2 calc R U P
C6 C -0.1551(2) 0.05728(16) -0.0145(6) 0.0422(15) Uani 1 1 d . . .
H6 H -0.1547 0.0500 -0.0713 0.051 Uiso 1 1 calc R U .
C7 C -0.2157(3) 0.14253(19) 0.0461(7) 0.055(2) Uani 1 1 d . . .
H7 H -0.2290 0.1528 0.0017 0.066 Uiso 1 1 calc R U .
C8 C -0.2179(3) 0.17784(18) 0.3188(7) 0.059(2) Uani 1 1 d . . .
H8 H -0.2317 0.1958 0.3342 0.071 Uiso 1 1 calc R U .
C9 C -0.1628(3) 0.12657(18) 0.5203(6) 0.059(2) Uani 1 1 d . . .
H9 H -0.1663 0.1345 0.5759 0.071 Uiso 1 1 calc R U .
C10 C 0.0000 0.1365(3) -0.0895(8) 0.050(2) Uani 1 2 d S T P
H10 H 0.0000 0.1307 -0.1476 0.060 Uiso 1 2 calc R U P
C11 C -0.0586(3) 0.22055(18) -0.0224(7) 0.060(2) Uani 1 1 d . . .
H11 H -0.0693 0.2318 -0.0684 0.072 Uiso 1 1 calc R U .
C12 C 0.0000 0.20548(19) 0.4482(8) 0.051(3) Uani 1 2 d S T P
H12 H 0.0000 0.2137 0.5041 0.061 Uiso 1 2 calc R U P
C13 C 0.0592(3) 0.25551(15) 0.2526(7) 0.062(2) Uani 1 1 d . . .
H13 H 0.0700 0.2744 0.2704 0.074 Uiso 1 1 calc R U .
Cl1 Cl -0.15414(10) 0.21595(6) 0.1307(2) 0.0790(8) Uani 1 1 d . . .
O1W O 0.06931(15) 0.10607(9) 0.5457(3) 0.0412(11) Uani 1 1 d . . .
O2W O 0.29169(12) 0.03043(11) 0.2985(3) 0.0351(9) Uani 1 1 d . . .
O3W O -0.2281(3) 0.0000 -0.0208(7) 0.064(2) Uani 1 2 d S T P
O4W O -0.0754(4) 0.0000 0.6788(8) 0.095(4) Uani 1 2 d S T P
O5W O -0.2500 0.2500 0.4226(13) 0.102(6) Uani 0.76 2 d S T P
O6W O 0.0000 0.0233(6) 0.1374(12) 0.084(6) Uani 0.62 2 d S T P
O7W O 0.0000 0.1432(3) 0.5134(12) 0.069(4) Uani 0.62 2 d S T P
H10O H -0.1225 0.1751 0.1124 0.050 Uiso 1 1 d . . .
H30O H -0.1115 0.0000 0.1259 0.050 Uiso 1 2 d S . P

loop_
_atom_site_aniso_label
_atom_site_aniso_U_11
_atom_site_aniso_U_22
_atom_site_aniso_U_33
_atom_site_aniso_U_23
_atom_site_aniso_U_13
_atom_site_aniso_U_12
Zr1 0.0371(3) 0.0289(2) 0.0599(4) -0.0020(2) 0.0107(3) 0.0013(2)
Zr2 0.0263(2) 0.0264(2) 0.0589(3) 0.0002(2) 0.0006(2) 0.00204(17)
Zr3 0.0319(3) 0.0328(3) 0.0757(5) 0.0011(3) 0.0064(3) 0.0087(2)
Zr4 0.0300(3) 0.0257(2) 0.0588(4) 0.0027(2) -0.0006(3) 0.00502(18)
Zr5 0.0392(3) 0.0245(2) 0.0627(4) -0.0027(2) 0.0077(3) 0.00493(19)
Zr6 0.0290(2) 0.02000(17) 0.0521(3) 0.00010(19) 0.0014(2) 0.00089(15)
Zr7 0.0360(3) 0.0233(2) 0.0549(3) 0.0046(2) -0.0007(3) 0.00240(18)
Zr8 0.0431(3) 0.01858(19) 0.0587(4) -0.0014(2) 0.0018(3) 0.00285(17)
Zr9 0.0312(3) 0.0172(2) 0.0513(4) -0.0005(3) 0.000 0.000
Zr10 0.0536(5) 0.0195(3) 0.0640(6) 0.0061(3) 0.000 0.000
O1 0.029(2) 0.032(2) 0.066(3) 0.002(2) 0.006(2) 0.0009(16)
O2 0.0226(18) 0.0263(17) 0.061(3) 0.0022(17) 0.0004(19) 0.0024(14)
O3 0.036(2) 0.031(2) 0.064(3) 0.001(2) 0.011(2) 0.0096(17)
O4 0.029(2) 0.0245(16) 0.053(3) -0.0017(17) -0.0034(19) 0.0017(14)
O5 0.039(2) 0.0226(16) 0.049(3) 0.0002(16) 0.005(2) 0.0021(15)
O6 0.028(2) 0.0222(16) 0.055(3) -0.0012(16) -0.0033(19) 0.0028(14)
O7 0.035(2) 0.0235(17) 0.066(3) 0.0032(18) 0.005(2) 0.0053(15)
O8 0.0293(19) 0.0217(15) 0.051(2) 0.0004(15) 0.0023(19) 0.0007(13)
O9 0.035(2) 0.0236(16) 0.055(3) 0.0026(17) 0.001(2) 0.0012(15)
O10 0.039(3) 0.0272(18) 0.060(3) 0.0096(19) -0.001(2) 0.0084(16)
O11 0.041(3) 0.0221(17) 0.070(3) -0.002(2) 0.003(3) 0.0071(16)
O12 0.046(3) 0.0253(18) 0.058(3) -0.0030(19) 0.001(2) -0.0007(17)
O13 0.032(2) 0.0236(16) 0.052(3) 0.0025(16) 0.0003(19) 0.0010(15)
O14 0.0303(19) 0.0192(15) 0.058(3) 0.0019(16) -0.001(2) -0.0007(14)
O15 0.033(2) 0.0195(15) 0.052(3) 0.0019(15) -0.0013(19) 0.0011(14)
O16 0.047(3) 0.0225(17) 0.058(3) 0.0073(18) 0.002(2) 0.0048(17)
O17 0.044(4) 0.023(2) 0.048(4) 0.000(2) 0.000 0.000
O18O 0.031(3) 0.016(2) 0.049(4) 0.001(2) 0.000 0.000
O19 0.038(3) 0.016(2) 0.055(4) 0.007(2) 0.000 0.000
O20 0.047(4) 0.0110(18) 0.060(4) -0.001(2) 0.000 0.000
O21 0.036(2) 0.0276(18) 0.072(3) -0.003(2) 0.014(2) 0.0015(17)
O22 0.023(3) 0.032(3) 0.057(4) 0.000 0.001(3) 0.000
O23 0.033(2) 0.034(2) 0.063(3) 0.002(2) -0.001(2) 0.0031(17)
O24 0.032(2) 0.043(3) 0.078(4) -0.002(2) 0.004(3) 0.0098(19)
O25 0.045(3) 0.036(2) 0.090(4) 0.001(3) 0.022(3) 0.009(2)
O26 0.050(3) 0.035(2) 0.075(4) -0.005(2) 0.025(3) 0.006(2)
O27 0.050(3) 0.030(2) 0.056(3) 0.003(2) 0.006(2) -0.0053(19)
O28 0.043(3) 0.0207(16) 0.055(3) 0.0006(17) -0.001(2) -0.0019(16)
O29 0.0282(19) 0.0172(14) 0.060(3) 0.0004(16) 0.0036(19) -0.0018(13)
O30 0.029(3) 0.026(2) 0.053(4) 0.000 -0.004(3) 0.000
O31 0.026(2) 0.037(2) 0.057(3) -0.005(2) -0.009(2) 0.0018(16)
O32 0.030(2) 0.034(2) 0.060(3) -0.002(2) -0.006(2) 0.0015(17)
O33 0.029(2) 0.049(3) 0.090(5) 0.018(3) -0.002(3) 0.009(2)
O34 0.041(3) 0.038(2) 0.062(3) 0.007(2) -0.005(2) 0.0069(19)
O35 0.042(3) 0.036(2) 0.104(5) -0.001(3) 0.007(3) 0.015(2)
O36 0.043(3) 0.034(2) 0.089(5) -0.007(3) 0.013(3) 0.011(2)
O37 0.051(3) 0.038(2) 0.072(4) -0.011(2) 0.014(3) -0.005(2)
O38 0.064(4) 0.032(2) 0.065(4) -0.005(2) 0.021(3) 0.006(2)
O39 0.045(3) 0.037(2) 0.057(3) 0.004(2) -0.004(3) 0.002(2)
O40 0.059(3) 0.034(2) 0.061(3) 0.010(2) -0.005(3) 0.008(2)
O41 0.054(3) 0.0214(17) 0.076(4) -0.003(2) 0.008(3) 0.0073(18)
O42 0.059(3) 0.0205(17) 0.066(3) -0.0039(19) 0.002(3) -0.0031(19)
O43 0.076(4) 0.023(2) 0.077(4) 0.007(2) -0.005(4) -0.007(2)
O44 0.064(4) 0.032(2) 0.073(4) 0.014(2) 0.005(3) -0.008(2)
C1 0.036(4) 0.038(3) 0.098(7) -0.007(4) 0.021(4) 0.005(3)
C2 0.030(4) 0.026(3) 0.066(6) 0.000 0.012(4) 0.000
C3 0.022(3) 0.045(3) 0.072(5) 0.007(3) -0.001(3) 0.001(2)
C4 0.039(3) 0.034(3) 0.051(4) 0.000(3) 0.000(3) -0.007(2)
C5 0.026(3) 0.013(2) 0.053(5) 0.000 0.002(3) 0.000
C6 0.027(3) 0.038(3) 0.061(4) -0.001(3) -0.008(3) 0.004(2)
C7 0.046(4) 0.049(4) 0.070(5) 0.014(4) -0.004(4) 0.018(3)
C8 0.048(4) 0.040(3) 0.090(6) 0.002(4) 0.016(4) 0.022(3)
C9 0.075(6) 0.040(3) 0.063(5) -0.017(3) 0.022(5) -0.008(4)
C10 0.046(6) 0.057(6) 0.048(6) 0.011(5) 0.000 0.000
C11 0.072(6) 0.035(3) 0.072(6) 0.025(4) -0.002(5) 0.009(3)
C12 0.080(8) 0.016(3) 0.056(6) -0.007(3) 0.000 0.000
C13 0.090(7) 0.022(3) 0.073(6) 0.000(3) 0.006(5) -0.019(3)
Cl1 0.092(2) 0.0508(11) 0.0940(18) 0.0075(12) -0.0028(16) 0.0363(12)
O1W 0.051(3) 0.0230(16) 0.049(3) -0.0107(17) 0.029(2) -0.0030(17)
O2W 0.0186(17) 0.047(2) 0.040(2) 0.0052(18) -0.0103(16) -0.0039(16)
O3W 0.044(5) 0.057(5) 0.090(7) 0.000 -0.017(5) 0.000
O4W 0.097(10) 0.140(12) 0.049(5) 0.000 -0.007(6) 0.000
O5W 0.132(13) 0.014(4) 0.159(16) 0.000 0.000 0.028(6)
O6W 0.047(9) 0.143(18) 0.064(10) 0.016(11) 0.000 0.000
O7W 0.084(12) 0.046(7) 0.077(10) 0.017(7) 0.000 0.000

loop_
_atom_type_symbol
_atom_type_description
_atom_type_scat_dispersion_real
_atom_type_scat_dispersion_imag
_atom_type_scat_source
C C 0.0026 0.0014 'International Tables Vol C Tables 4.2.6.8 and 6.1.1.4'
H H 0.0000 0.0000 'International Tables Vol C Tables 4.2.6.8 and 6.1.1.4'
O O 0.0092 0.0051 'International Tables Vol C Tables 4.2.6.8 and 6.1.1.4'
Zr Zr -1.8594 3.3495 'International Tables Vol C Tables 4.2.6.8 and 6.1.1.4'
Cl Cl 0.1484 0.1585 'International Tables Vol C Tables 4.2.6.8 and 6.1.1.4'

loop_
_geom_angle_atom_site_label_1
_geom_angle_atom_site_label_2
_geom_angle_atom_site_label_3
_geom_angle
_geom_angle_site_symmetry_1
_geom_angle_site_symmetry_3
O3 Zr1 O4 96.1(2) . .
O3 Zr1 O37 85.3(2) . .
O4 Zr1 O37 144.7(2) . .
O3 Zr1 O21 144.6(2) . .
O4 Zr1 O21 90.64(18) . .
O37 Zr1 O21 108.5(2) . .
O3 Zr1 O27 143.1(2) . .
O4 Zr1 O27 84.03(19) . .
O37 Zr1 O27 74.6(2) . .
O21 Zr1 O27 72.1(2) . .
O3 Zr1 O1 72.5(2) . .
O4 Zr1 O1 70.89(18) . .
O37 Zr1 O1 141.2(2) . .
O21 Zr1 O1 77.1(2) . .
O27 Zr1 O1 139.73(18) . .
O3 Zr1 O26 81.5(2) . .
O4 Zr1 O26 142.2(2) . .
O37 Zr1 O26 73.0(2) . .
O21 Zr1 O26 72.35(19) . .
O27 Zr1 O26 120.0(2) . .
O1 Zr1 O26 72.5(2) . .
O3 Zr1 O5 71.87(19) . .
O4 Zr1 O5 73.13(17) . .
O37 Zr1 O5 73.9(2) . .
O21 Zr1 O5 142.65(18) . .
O27 Zr1 O5 72.93(18) . .
O1 Zr1 O5 125.28(19) . .
O26 Zr1 O5 138.71(18) . .
O3 Zr1 Zr3 31.18(17) . .
O4 Zr1 Zr3 85.07(13) . .
O37 Zr1 Zr3 110.79(18) . .
O21 Zr1 Zr3 115.97(16) . .
O27 Zr1 Zr3 166.54(15) . .
O1 Zr1 Zr3 41.38(12) . .
O26 Zr1 Zr3 73.45(18) . .
O5 Zr1 Zr3 96.33(12) . .
O3 Zr1 Zr5 32.73(16) . .
O4 Zr1 Zr5 86.77(12) . .
O37 Zr1 Zr5 75.45(16) . .
O21 Zr1 Zr5 175.77(17) . .
O27 Zr1 Zr5 110.94(13) . .
O1 Zr1 Zr5 98.86(13) . .
O26 Zr1 Zr5 107.86(14) . .
O5 Zr1 Zr5 39.27(11) . .
Zr3 Zr1 Zr5 60.48(2) . .
O3 Zr1 Zr6 83.82(14) . .
O4 Zr1 Zr6 34.20(12) . .
O37 Zr1 Zr6 111.79(16) . .
O21 Zr1 Zr6 118.10(13) . .
O27 Zr1 Zr6 75.75(14) . .
O1 Zr1 Zr6 97.35(13) . .
O26 Zr1 Zr6 164.09(17) . .
O5 Zr1 Zr6 38.93(12) . .
Zr3 Zr1 Zr6 90.81(3) . .
Zr5 Zr1 Zr6 60.776(18) . .
O3 Zr1 Zr2 83.03(17) . .
O4 Zr1 Zr2 32.68(13) . .
O37 Zr1 Zr2 167.11(16) . .
O21 Zr1 Zr2 84.28(16) . .
O27 Zr1 Zr2 112.24(15) . .
O1 Zr1 Zr2 38.25(13) . .
O26 Zr1 Zr2 110.40(18) . .
O5 Zr1 Zr2 97.25(13) . .
Zr3 Zr1 Zr2 60.13(2) . .
Zr5 Zr1 Zr2 91.75(2) . .
Zr6 Zr1 Zr2 61.556(19) . .
O2 Zr2 O4 93.18(18) . .
O2 Zr2 O30 147.4(2) . .
O4 Zr2 O30 92.1(2) . .
O2 Zr2 O22 144.73(19) . .
O4 Zr2 O22 94.9(2) . .
O30 Zr2 O22 66.5(2) . .
O2 Zr2 O1 71.49(19) . .
O4 Zr2 O1 70.62(19) . .
O30 Zr2 O1 140.0(2) . .
O22 Zr2 O1 79.0(2) . .
O2 Zr2 O31 81.66(19) . .
O4 Zr2 O31 143.17(18) . .
O30 Zr2 O31 75.0(2) . .
O22 Zr2 O31 110.3(2) . .
O1 Zr2 O31 138.81(19) . .
O2 Zr2 O23 78.74(17) . .
O4 Zr2 O23 144.25(19) . .
O30 Zr2 O23 113.5(2) . .
O22 Zr2 O23 74.7(2) . .
O1 Zr2 O23 73.8(2) . .
O31 Zr2 O23 70.66(19) . .
O2 Zr2 O6 72.20(16) . .
O4 Zr2 O6 70.17(18) . .
O30 Zr2 O6 79.45(18) . .
O22 Zr2 O6 142.45(18) . .
O1 Zr2 O6 123.79(17) . .
O31 Zr2 O6 73.56(18) . .
O23 Zr2 O6 136.45(19) . .
O2 Zr2 Zr3 30.92(14) . .
O4 Zr2 Zr3 83.77(11) . .
O30 Zr2 Zr3 175.05(16) . .
O22 Zr2 Zr3 116.46(14) . .
O1 Zr2 Zr3 40.67(13) . .
O31 Zr2 Zr3 106.79(12) . .
O23 Zr2 Zr3 71.42(13) . .
O6 Zr2 Zr3 96.56(10) . .
O2 Zr2 Zr1 80.70(15) . .
O4 Zr2 Zr1 32.11(13) . .
O30 Zr2 Zr1 117.87(19) . .
O22 Zr2 Zr1 88.26(19) . .
O1 Zr2 Zr1 38.54(14) . .
O31 Zr2 Zr1 161.04(12) . .
O23 Zr2 Zr1 112.33(15) . .
O6 Zr2 Zr1 94.38(13) . .
Zr3 Zr2 Zr1 59.21(2) . .
O2 Zr2 Zr4 31.42(12) . .
O4 Zr2 Zr4 84.29(12) . .
O30 Zr2 Zr4 117.70(15) . .
O22 Zr2 Zr4 175.76(15) . .
O1 Zr2 Zr4 96.80(12) . .
O31 Zr2 Zr4 72.38(12) . .
O23 Zr2 Zr4 103.51(13) . .
O6 Zr2 Zr4 41.00(10) . .
Zr3 Zr2 Zr4 59.32(2) . .
Zr1 Zr2 Zr4 88.89(2) . .
O2 Zr2 Zr6 81.25(13) . .
O4 Zr2 Zr6 32.11(13) . .
O30 Zr2 Zr6 86.38(16) . .
O22 Zr2 Zr6 120.92(19) . .
O1 Zr2 Zr6 94.94(14) . .
O31 Zr2 Zr6 111.51(12) . .
O23 Zr2 Zr6 159.33(12) . .
O6 Zr2 Zr6 38.08(13) . .
Zr3 Zr2 Zr6 88.68(2) . .
Zr1 Zr2 Zr6 58.792(19) . .
Zr4 Zr2 Zr6 59.854(18) . .
O2 Zr3 O3 92.9(2) . .
O2 Zr3 O24 84.90(19) . .
O3 Zr3 O24 143.1(2) . .
O2 Zr3 O33 86.1(2) . .
O3 Zr3 O33 143.2(2) . .
O24 Zr3 O33 73.5(2) . .
O2 Zr3 O25 142.79(18) . .
O3 Zr3 O25 82.8(2) . .
O24 Zr3 O25 77.3(3) . .
O33 Zr3 O25 118.7(2) . .
O2 Zr3 O35 143.3(2) . .
O3 Zr3 O35 85.6(2) . .
O24 Zr3 O35 117.2(2) . .
O33 Zr3 O35 74.1(3) . .
O25 Zr3 O35 73.4(2) . .
O2 Zr3 O7 71.92(17) . .
O3 Zr3 O7 71.7(2) . .
O24 Zr3 O7 140.3(2) . .
O33 Zr3 O7 73.1(2) . .
O25 Zr3 O7 138.8(2) . .
O35 Zr3 O7 72.9(2) . .
O2 Zr3 O1 70.62(19) . .
O3 Zr3 O1 70.8(2) . .
O24 Zr3 O1 73.8(2) . .
O33 Zr3 O1 141.2(2) . .
O25 Zr3 O1 73.12(19) . .
O35 Zr3 O1 140.9(3) . .
O7 Zr3 O1 124.37(17) . .
O2 Zr3 Zr1 82.63(14) . .
O3 Zr3 Zr1 30.85(13) . .
O24 Zr3 Zr1 112.85(16) . .
O33 Zr3 Zr1 166.41(15) . .
O25 Zr3 Zr1 74.88(18) . .
O35 Zr3 Zr1 111.1(2) . .
O7 Zr3 Zr1 96.02(14) . .
O1 Zr3 Zr1 39.94(14) . .
O2 Zr3 Zr4 32.02(12) . .
O3 Zr3 Zr4 83.95(15) . .
O24 Zr3 Zr4 110.34(16) . .
O33 Zr3 Zr4 75.92(15) . .
O25 Zr3 Zr4 165.34(18) . .
O35 Zr3 Zr4 111.78(17) . .
O7 Zr3 Zr4 40.01(12) . .
O1 Zr3 Zr4 96.54(12) . .
Zr1 Zr3 Zr4 90.51(2) . .
O2 Zr3 Zr5 83.79(14) . .
O3 Zr3 Zr5 32.49(15) . .
O24 Zr3 Zr5 167.33(13) . .
O33 Zr3 Zr5 111.31(16) . .
O25 Zr3 Zr5 108.8(2) . .
O35 Zr3 Zr5 75.43(17) . .
O7 Zr3 Zr5 39.29(15) . .
O1 Zr3 Zr5 97.00(13) . .
Zr1 Zr3 Zr5 59.94(2) . .
Zr4 Zr3 Zr5 61.30(2) . .
O2 Zr3 Zr2 31.75(13) . .
O3 Zr3 Zr2 83.27(13) . .
O24 Zr3 Zr2 75.62(13) . .
O33 Zr3 Zr2 111.73(18) . .
O25 Zr3 Zr2 111.31(14) . .
O35 Zr3 Zr2 167.17(17) . .
O7 Zr3 Zr2 97.48(11) . .
O1 Zr3 Zr2 38.96(14) . .
Zr1 Zr3 Zr2 60.66(2) . .
Zr4 Zr3 Zr2 60.697(18) . .
Zr5 Zr3 Zr2 91.74(2) . .
O2 Zr4 O8 90.79(19) . .
O2 Zr4 O10 146.65(18) . .
O8 Zr4 O10 93.17(19) . .
O2 Zr4 O9 146.07(16) . .
O8 Zr4 O9 89.19(19) . .
O10 Zr4 O9 67.15(17) . .
O2 Zr4 O32 83.7(2) . .
O8 Zr4 O32 144.11(17) . .
O10 Zr4 O32 110.7(2) . .
O9 Zr4 O32 76.72(19) . .
O2 Zr4 O7 72.06(17) . .
O8 Zr4 O7 69.24(18) . .
O10 Zr4 O7 78.50(19) . .
O9 Zr4 O7 138.29(18) . .
O32 Zr4 O7 139.97(19) . .
O2 Zr4 O34 81.13(19) . .
O8 Zr4 O34 142.01(19) . .
O10 Zr4 O34 75.50(19) . .
O9 Zr4 O34 117.7(2) . .
O32 Zr4 O34 72.1(2) . .
O7 Zr4 O34 73.0(2) . .
O2 Zr4 O6 70.93(16) . .
O8 Zr4 O6 70.17(16) . .
O10 Zr4 O6 140.92(17) . .
O9 Zr4 O6 77.21(16) . .
O32 Zr4 O6 74.54(18) . .
O7 Zr4 O6 123.49(18) . .
O34 Zr4 O6 138.32(18) . .
O2 Zr4 Zr3 31.38(13) . .
O8 Zr4 Zr3 81.43(13) . .
O10 Zr4 Zr3 116.98(14) . .
O9 Zr4 Zr3 169.85(14) . .
O32 Zr4 Zr3 108.84(14) . .
O7 Zr4 Zr3 40.79(12) . .
O34 Zr4 Zr3 72.45(15) . .
O6 Zr4 Zr3 95.84(12) . .
O2 Zr4 Zr7 170.48(15) . .
O8 Zr4 Zr7 79.77(12) . .
O10 Zr4 Zr7 34.43(13) . .
O9 Zr4 Zr7 36.25(11) . .
O32 Zr4 Zr7 104.66(14) . .
O7 Zr4 Zr7 103.04(12) . .
O34 Zr4 Zr7 105.53(14) . .
O6 Zr4 Zr7 106.56(11) . .
Zr3 Zr4 Zr7 143.59(3) . .
O2 Zr4 Zr2 31.61(12) . .
O8 Zr4 Zr2 82.46(11) . .
O10 Zr4 Zr2 174.94(17) . .
O9 Zr4 Zr2 115.13(11) . .
O32 Zr4 Zr2 74.40(14) . .
O7 Zr4 Zr2 97.51(12) . .
O34 Zr4 Zr2 106.44(14) . .
O6 Zr4 Zr2 39.52(11) . .
Zr3 Zr4 Zr2 59.979(18) . .
Zr7 Zr4 Zr2 145.84(2) . .
O2 Zr4 Zr6 82.35(13) . .
O8 Zr4 Zr6 31.11(11) . .
O10 Zr4 Zr6 116.04(15) . .
O9 Zr4 Zr6 80.29(13) . .
O32 Zr4 Zr6 113.12(13) . .
O7 Zr4 Zr6 95.05(14) . .
O34 Zr4 Zr6 161.97(15) . .
O6 Zr4 Zr6 39.19(12) . .
Zr3 Zr4 Zr6 89.65(3) . .
Zr7 Zr4 Zr6 90.08(2) . .
Zr2 Zr4 Zr6 60.911(19) . .
O8 Zr5 O3 89.90(18) . .
O8 Zr5 O11 94.14(19) . .
O3 Zr5 O11 148.2(2) . .
O8 Zr5 O12 90.71(19) . .
O3 Zr5 O12 146.2(2) . .
O11 Zr5 O12 65.4(2) . .
O8 Zr5 O5 69.91(18) . .
O3 Zr5 O5 71.35(18) . .
O11 Zr5 O5 139.25(18) . .
O12 Zr5 O5 77.17(18) . .
O8 Zr5 O38 143.47(19) . .
O3 Zr5 O38 80.7(2) . .
O11 Zr5 O38 112.3(2) . .
O12 Zr5 O38 78.9(2) . .
O5 Zr5 O38 73.65(19) . .
O8 Zr5 O7 68.99(18) . .
O3 Zr5 O7 71.6(2) . .
O11 Zr5 O7 80.4(2) . .
O12 Zr5 O7 139.0(2) . .
O5 Zr5 O7 123.57(17) . .
O38 Zr5 O7 137.7(2) . .
O8 Zr5 O36 142.7(2) . .
O3 Zr5 O36 81.2(2) . .
O11 Zr5 O36 76.6(2) . .
O12 Zr5 O36 116.4(2) . .
O5 Zr5 O36 137.9(2) . .
O38 Zr5 O36 70.8(2) . .
O7 Zr5 O36 73.8(2) . .
O8 Zr5 Zr1 81.24(12) . .
O3 Zr5 Zr1 31.35(14) . .
O11 Zr5 Zr1 175.19(16) . .
O12 Zr5 Zr1 115.73(13) . .
O5 Zr5 Zr1 40.13(12) . .
O38 Zr5 Zr1 72.44(14) . .
O7 Zr5 Zr1 96.59(12) . .
O36 Zr5 Zr1 106.31(16) . .
O8 Zr5 Zr3 80.51(13) . .
O3 Zr5 Zr3 31.45(17) . .
O11 Zr5 Zr3 118.51(16) . .
O12 Zr5 Zr3 170.49(13) . .
O5 Zr5 Zr3 96.25(13) . .
O38 Zr5 Zr3 106.10(18) . .
O7 Zr5 Zr3 40.29(13) . .
O36 Zr5 Zr3 73.06(17) . .
Zr1 Zr5 Zr3 59.57(2) . .
O8 Zr5 Zr8 80.20(12) . .
O3 Zr5 Zr8 170.10(14) . .
O11 Zr5 Zr8 34.45(14) . .
O12 Zr5 Zr8 35.23(15) . .
O5 Zr5 Zr8 104.81(13) . .
O38 Zr5 Zr8 107.28(17) . .
O7 Zr5 Zr8 104.42(13) . .
O36 Zr5 Zr8 106.74(16) . .
Zr1 Zr5 Zr8 144.60(2) . .
Zr3 Zr5 Zr8 144.34(3) . .
O8 Zr5 Zr6 32.11(13) . .
O3 Zr5 Zr6 81.81(12) . .
O11 Zr5 Zr6 116.66(13) . .
O12 Zr5 Zr6 80.93(12) . .
O5 Zr5 Zr6 37.94(13) . .
O38 Zr5 Zr6 111.37(14) . .
O7 Zr5 Zr6 95.89(11) . .
O36 Zr5 Zr6 162.22(16) . .
Zr1 Zr5 Zr6 59.70(2) . .
Zr3 Zr5 Zr6 89.66(2) . .
Zr8 Zr5 Zr6 89.68(2) . .
O8 Zr6 O4 93.00(16) . .
O8 Zr6 O13 93.24(17) . .
O4 Zr6 O13 147.7(2) . .
O8 Zr6 O14 86.18(17) . .
O4 Zr6 O14 144.81(19) . .
O13 Zr6 O14 67.30(19) . .
O8 Zr6 O29 145.4(2) . .
O4 Zr6 O29 87.89(16) . .
O13 Zr6 O29 104.25(16) . .
O14 Zr6 O29 73.93(15) . .
O8 Zr6 O5 70.32(19) . .
O4 Zr6 O5 73.13(17) . .
O13 Zr6 O5 79.26(18) . .
O14 Zr6 O5 137.82(16) . .
O29 Zr6 O5 141.63(17) . .
O8 Zr6 O6 71.31(18) . .
O4 Zr6 O6 69.70(18) . .
O13 Zr6 O6 141.86(18) . .
O14 Zr6 O6 76.81(18) . .
O29 Zr6 O6 76.70(17) . .
O5 Zr6 O6 123.90(18) . .
O8 Zr6 O28 142.42(19) . .
O4 Zr6 O28 79.97(18) . .
O13 Zr6 O28 75.85(17) . .
O14 Zr6 O28 120.26(18) . .
O29 Zr6 O28 71.70(18) . .
O5 Zr6 O28 72.33(17) . .
O6 Zr6 O28 136.56(15) . .
O8 Zr6 Zr1 81.25(13) . .
O4 Zr6 Zr1 33.17(13) . .
O13 Zr6 Zr1 117.32(14) . .
O14 Zr6 Zr1 166.77(12) . .
O29 Zr6 Zr1 114.85(11) . .
O5 Zr6 Zr1 39.96(12) . .
O6 Zr6 Zr1 95.15(12) . .
O28 Zr6 Zr1 72.79(13) . .
O8 Zr6 Zr5 32.35(15) . .
O4 Zr6 Zr5 84.80(11) . .
O13 Zr6 Zr5 83.71(12) . .
O14 Zr6 Zr5 110.60(10) . .
O29 Zr6 Zr5 171.99(12) . .
O5 Zr6 Zr5 38.11(12) . .
O6 Zr6 Zr5 97.64(10) . .
O28 Zr6 Zr5 110.08(12) . .
Zr1 Zr6 Zr5 59.519(18) . .
O8 Zr6 Zr4 30.87(15) . .
O4 Zr6 Zr4 83.40(13) . .
O13 Zr6 Zr4 116.13(12) . .
O14 Zr6 Zr4 78.02(13) . .
O29 Zr6 Zr4 115.54(14) . .
O5 Zr6 Zr4 95.47(13) . .
O6 Zr6 Zr4 40.57(10) . .
O28 Zr6 Zr4 161.64(13) . .
Zr1 Zr6 Zr4 89.02(2) . .
Zr5 Zr6 Zr4 60.38(2) . .
O8 Zr6 Zr2 80.75(13) . .
O4 Zr6 Zr2 31.71(14) . .
O13 Zr6 Zr2 173.54(11) . .
O14 Zr6 Zr2 114.31(13) . .
O29 Zr6 Zr2 82.14(12) . .
O5 Zr6 Zr2 96.38(13) . .
O6 Zr6 Zr2 38.01(12) . .
O28 Zr6 Zr2 107.52(12) . .
Zr1 Zr6 Zr2 59.65(2) . .
Zr5 Zr6 Zr2 89.92(2) . .
Zr4 Zr6 Zr2 59.235(19) . .
O19 Zr7 O15 91.9(2) . .
O19 Zr7 O10 145.57(17) . .
O15 Zr7 O10 95.0(2) . .
O19 Zr7 O9 146.88(19) . .
O15 Zr7 O9 89.95(18) . .
O10 Zr7 O9 66.93(17) . .
O19 Zr7 O39 83.0(3) . .
O15 Zr7 O39 144.52(18) . .
O10 Zr7 O39 108.9(2) . .
O9 Zr7 O39 76.5(2) . .
O19 Zr7 O16 71.6(2) . .
O15 Zr7 O16 69.55(17) . .
O10 Zr7 O16 79.4(2) . .
O9 Zr7 O16 138.89(19) . .
O39 Zr7 O16 139.14(18) . .
O19 Zr7 O18O 72.66(15) . .
O15 Zr7 O18O 70.0(2) . .
O10 Zr7 O18O 141.02(15) . .
O9 Zr7 O18O 77.01(16) . .
O39 Zr7 O18O 75.0(2) . .
O16 Zr7 O18O 123.9(2) . .
O19 Zr7 O40 79.6(2) . .
O15 Zr7 O40 143.17(19) . .
O10 Zr7 O40 74.8(2) . .
O9 Zr7 O40 116.5(2) . .
O39 Zr7 O40 70.5(2) . .
O16 Zr7 O40 73.8(2) . .
O18O Zr7 O40 137.7(2) . .
O19 Zr7 Zr7 32.48(12) . 4
O15 Zr7 Zr7 82.71(13) . 4
O10 Zr7 Zr7 176.56(16) . 4
O9 Zr7 Zr7 115.49(12) . 4
O39 Zr7 Zr7 74.29(15) . 4
O16 Zr7 Zr7 97.39(14) . 4
O18O Zr7 Zr7 40.34(10) . 4
O40 Zr7 Zr7 105.58(17) . 4
O19 Zr7 Zr10 31.26(16) . .
O15 Zr7 Zr10 81.33(12) . .
O10 Zr7 Zr10 117.14(13) . .
O9 Zr7 Zr10 170.58(14) . .
O39 Zr7 Zr10 108.70(14) . .
O16 Zr7 Zr10 40.35(14) . .
O18O Zr7 Zr10 96.53(11) . .
O40 Zr7 Zr10 72.91(16) . .
Zr7 Zr7 Zr10 60.078(14) 4 .
O19 Zr7 Zr4 173.0(2) . .
O15 Zr7 Zr4 81.36(13) . .
O10 Zr7 Zr4 34.46(12) . .
O9 Zr7 Zr4 35.98(13) . .
O39 Zr7 Zr4 103.59(15) . .
O16 Zr7 Zr4 103.96(14) . .
O18O Zr7 Zr4 106.58(10) . .
O40 Zr7 Zr4 104.62(16) . .
Zr7 Zr7 Zr4 146.818(14) 4 .
Zr10 Zr7 Zr4 144.16(3) . .
O19 Zr7 Zr8 82.3(2) . .
O15 Zr7 Zr8 31.21(11) . .
O10 Zr7 Zr8 86.34(17) . .
O9 Zr7 Zr8 113.81(15) . .
O39 Zr7 Zr8 164.37(15) . .
O16 Zr7 Zr8 38.38(13) . .
O18O Zr7 Zr8 95.36(17) . .
O40 Zr7 Zr8 112.00(16) . .
Zr7 Zr7 Zr8 90.379(14) 4 .
Zr10 Zr7 Zr8 59.46(2) . .
Zr4 Zr7 Zr8 90.86(2) . .
O20 Zr8 O15 91.0(2) . .
O20 Zr8 O11 145.6(2) . .
O15 Zr8 O11 94.30(19) . .
O20 Zr8 O12 148.7(2) . .
O15 Zr8 O12 91.06(19) . .
O11 Zr8 O12 65.2(2) . .
O20 Zr8 O42 81.8(3) . .
O15 Zr8 O42 142.63(19) . .
O11 Zr8 O42 112.2(2) . .
O12 Zr8 O42 77.8(2) . .
O20 Zr8 O16 71.8(2) . .
O15 Zr8 O16 69.80(18) . .
O11 Zr8 O16 78.2(2) . .
O12 Zr8 O16 137.3(2) . .
O42 Zr8 O16 139.20(17) . .
O20 Zr8 O41 80.4(2) . .
O15 Zr8 O41 142.8(2) . .
O11 Zr8 O41 74.98(19) . .
O12 Zr8 O41 114.8(2) . .
O42 Zr8 O41 72.2(2) . .
O16 Zr8 O41 73.1(2) . .
O20 Zr8 O17 71.63(19) . .
O15 Zr8 O17 69.8(2) . .
O11 Zr8 O17 141.59(17) . .
O12 Zr8 O17 79.90(19) . .
O42 Zr8 O17 73.1(2) . .
O16 Zr8 O17 123.9(2) . .
O41 Zr8 O17 137.8(2) . .
O20 Zr8 Zr10 31.54(19) . .
O15 Zr8 Zr10 81.59(13) . .
O11 Zr8 Zr10 116.08(16) . .
O12 Zr8 Zr10 172.59(13) . .
O42 Zr8 Zr10 107.51(14) . .
O16 Zr8 Zr10 40.39(14) . .
O41 Zr8 Zr10 72.19(16) . .
O17 Zr8 Zr10 96.52(15) . .
O20 Zr8 Zr8 31.33(14) . 4
O15 Zr8 Zr8 81.99(13) . 4
O11 Zr8 Zr8 174.60(17) . 4
O12 Zr8 Zr8 118.57(15) . 4
O42 Zr8 Zr8 72.88(16) . 4
O16 Zr8 Zr8 96.78(14) . 4
O41 Zr8 Zr8 105.66(15) . 4
O17 Zr8 Zr8 40.42(12) . 4
Zr10 Zr8 Zr8 59.620(15) . 4
O20 Zr8 Zr5 171.1(2) . .
O15 Zr8 Zr5 80.58(13) . .
O11 Zr8 Zr5 33.90(13) . .
O12 Zr8 Zr5 35.56(15) . .
O42 Zr8 Zr5 106.69(15) . .
O16 Zr8 Zr5 102.24(14) . .
O41 Zr8 Zr5 104.60(15) . .
O17 Zr8 Zr5 107.73(12) . .
Zr10 Zr8 Zr5 142.49(3) . .
Zr8 Zr8 Zr5 147.816(15) 4 .
O20 Zr8 Zr7 81.8(2) . .
O15 Zr8 Zr7 31.52(13) . .
O11 Zr8 Zr7 85.19(16) . .
O12 Zr8 Zr7 114.13(14) . .
O42 Zr8 Zr7 162.30(16) . .
O16 Zr8 Zr7 38.32(12) . .
O41 Zr8 Zr7 111.31(17) . .
O17 Zr8 Zr7 95.41(18) . .
Zr10 Zr8 Zr7 59.50(2) . .
Zr8 Zr8 Zr7 89.621(14) 4 .
Zr5 Zr8 Zr7 89.48(2) . .
O15 Zr9 O15 87.4(2) 4 .
O15 Zr9 O14 84.34(17) 4 4
O15 Zr9 O14 144.1(2) . 4
O15 Zr9 O14 144.1(2) 4 .
O15 Zr9 O14 84.34(17) . .
O14 Zr9 O14 82.3(2) 4 .
O15 Zr9 O13 148.67(19) 4 .
O15 Zr9 O13 89.31(17) . .
O14 Zr9 O13 114.92(16) 4 .
O14 Zr9 O13 66.19(19) . .
O15 Zr9 O13 89.31(17) 4 4
O15 Zr9 O13 148.67(19) . 4
O14 Zr9 O13 66.19(19) 4 4
O14 Zr9 O13 114.91(16) . 4
O13 Zr9 O13 77.7(2) . 4
O15 Zr9 O17 70.01(18) 4 .
O15 Zr9 O17 70.01(18) . .
O14 Zr9 O17 137.32(14) 4 .
O14 Zr9 O17 137.32(14) . .
O13 Zr9 O17 79.59(18) . .
O13 Zr9 O17 79.59(18) 4 .
O15 Zr9 O18O 68.57(16) 4 .
O15 Zr9 O18O 68.57(16) . .
O14 Zr9 O18O 75.89(17) 4 .
O14 Zr9 O18O 75.90(17) . .
O13 Zr9 O18O 137.79(14) . .
O13 Zr9 O18O 137.79(14) 4 .
O17 Zr9 O18O 121.4(2) . .
O15 Zr9 Zr8 31.08(13) 4 4
O15 Zr9 Zr8 79.91(12) . 4
O14 Zr9 Zr8 108.09(11) 4 4
O14 Zr9 Zr8 163.60(12) . 4
O13 Zr9 Zr8 117.83(12) . 4
O13 Zr9 Zr8 81.28(11) 4 4
O17 Zr9 Zr8 39.10(11) . 4
O18O Zr9 Zr8 93.98(11) . 4
O15 Zr9 Zr8 79.91(12) 4 .
O15 Zr9 Zr8 31.08(13) . .
O14 Zr9 Zr8 163.60(12) 4 .
O14 Zr9 Zr8 108.09(11) . .
O13 Zr9 Zr8 81.28(11) . .
O13 Zr9 Zr8 117.83(12) 4 .
O17 Zr9 Zr8 39.10(11) . .
O18O Zr9 Zr8 93.98(11) . .
Zr8 Zr9 Zr8 59.10(3) 4 .
O15 Zr9 Zr6 77.97(12) 4 4
O15 Zr9 Zr6 165.30(12) . 4
O14 Zr9 Zr6 34.12(14) 4 4
O14 Zr9 Zr6 106.97(11) . 4
O13 Zr9 Zr6 103.72(12) . 4
O13 Zr9 Zr6 33.88(13) 4 4
O17 Zr9 Zr6 105.27(9) . 4
O18O Zr9 Zr6 104.49(6) . 4
Zr8 Zr9 Zr6 87.886(19) 4 4
Zr8 Zr9 Zr6 143.38(2) . 4
O15 Zr9 Zr6 165.30(12) 4 .
O15 Zr9 Zr6 77.97(12) . .
O14 Zr9 Zr6 106.97(11) 4 .
O14 Zr9 Zr6 34.12(14) . .
O13 Zr9 Zr6 33.88(13) . .
O13 Zr9 Zr6 103.72(12) 4 .
O17 Zr9 Zr6 105.27(9) . .
O18O Zr9 Zr6 104.49(6) . .
Zr8 Zr9 Zr6 143.38(2) 4 .
Zr8 Zr9 Zr6 87.89(2) . .
Zr6 Zr9 Zr6 116.67(3) 4 .
O19 Zr10 O20 93.9(3) . .
O19 Zr10 O44 85.1(2) . 4
O20 Zr10 O44 143.90(18) . 4
O19 Zr10 O44 85.1(2) . .
O20 Zr10 O44 143.90(18) . .
O44 Zr10 O44 72.1(4) 4 .
O19 Zr10 O43 144.37(18) . .
O20 Zr10 O43 85.3(2) . .
O44 Zr10 O43 115.7(2) 4 .
O44 Zr10 O43 75.4(3) . .
O19 Zr10 O43 144.37(18) . 4
O20 Zr10 O43 85.3(2) . 4
O44 Zr10 O43 75.4(3) 4 4
O44 Zr10 O43 115.7(2) . 4
O43 Zr10 O43 71.2(4) . 4
O19 Zr10 O16 71.37(14) . .
O20 Zr10 O16 71.60(15) . .
O44 Zr10 O16 74.0(2) 4 .
O44 Zr10 O16 140.0(2) . .
O43 Zr10 O16 140.0(2) . .
O43 Zr10 O16 74.7(2) 4 .
O19 Zr10 O16 71.37(14) . 4
O20 Zr10 O16 71.60(15) . 4
O44 Zr10 O16 140.0(2) 4 4
O44 Zr10 O16 74.0(2) . 4
O43 Zr10 O16 74.7(2) . 4
O43 Zr10 O16 140.0(2) 4 4
O16 Zr10 O16 124.5(2) . 4
O19 Zr10 Zr8 84.23(17) . .
O20 Zr10 Zr8 32.01(5) . .
O44 Zr10 Zr8 112.50(17) 4 .
O44 Zr10 Zr8 167.92(15) . .
O43 Zr10 Zr8 110.68(19) . .
O43 Zr10 Zr8 76.38(16) 4 .
O16 Zr10 Zr8 39.68(14) . .
O16 Zr10 Zr8 97.22(13) 4 .
O19 Zr10 Zr8 84.23(17) . 4
O20 Zr10 Zr8 32.02(5) . 4
O44 Zr10 Zr8 167.92(15) 4 4
O44 Zr10 Zr8 112.50(17) . 4
O43 Zr10 Zr8 76.38(16) . 4
O43 Zr10 Zr8 110.69(19) 4 4
O16 Zr10 Zr8 97.22(13) . 4
O16 Zr10 Zr8 39.68(14) 4 4
Zr8 Zr10 Zr8 60.76(3) . 4
O19 Zr10 Zr7 31.82(6) . 4
O20 Zr10 Zr7 83.55(14) . 4
O44 Zr10 Zr7 110.98(17) 4 4
O44 Zr10 Zr7 76.77(15) . 4
O43 Zr10 Zr7 113.31(17) . 4
O43 Zr10 Zr7 167.52(16) 4 4
O16 Zr10 Zr7 96.44(12) . 4
O16 Zr10 Zr7 39.58(13) 4 4
Zr8 Zr10 Zr7 91.17(3) . 4
Zr8 Zr10 Zr7 61.05(2) 4 4
O19 Zr10 Zr7 31.82(7) . .
O20 Zr10 Zr7 83.55(14) . .
O44 Zr10 Zr7 76.76(15) 4 .
O44 Zr10 Zr7 110.99(17) . .
O43 Zr10 Zr7 167.52(17) . .
O43 Zr10 Zr7 113.31(17) 4 .
O16 Zr10 Zr7 39.57(13) . .
O16 Zr10 Zr7 96.45(12) 4 .
Zr8 Zr10 Zr7 61.05(2) . .
Zr8 Zr10 Zr7 91.17(3) 4 .
Zr7 Zr10 Zr7 59.84(3) 4 .
Zr2 O1 Zr1 103.21(19) . .
Zr2 O1 Zr3 100.4(2) . .
Zr1 O1 Zr3 98.67(19) . .
Zr3 O2 Zr4 116.6(2) . .
Zr3 O2 Zr2 117.3(2) . .
Zr4 O2 Zr2 117.0(2) . .
Zr1 O3 Zr3 118.0(3) . .
Zr1 O3 Zr5 115.9(3) . .
Zr3 O3 Zr5 116.1(3) . .
Zr1 O4 Zr2 115.2(2) . .
Zr1 O4 Zr6 112.6(2) . .
Zr2 O4 Zr6 116.2(2) . .
Zr6 O5 Zr5 104.0(2) . .
Zr6 O5 Zr1 101.12(18) . .
Zr5 O5 Zr1 100.60(19) . .
Zr2 O6 Zr6 103.9(2) . .
Zr2 O6 Zr4 99.48(16) . .
Zr6 O6 Zr4 100.25(16) . .
Zr5 O7 Zr4 103.85(19) . .
Zr5 O7 Zr3 100.4(2) . .
Zr4 O7 Zr3 99.19(18) . .
Zr4 O8 Zr6 118.0(2) . .
Zr4 O8 Zr5 117.8(2) . .
Zr6 O8 Zr5 115.5(3) . .
Zr4 O9 Zr7 107.77(19) . .
Zr7 O10 Zr4 111.11(19) . .
Zr5 O11 Zr8 111.7(2) . .
Zr8 O12 Zr5 109.2(3) . .
Zr6 O13 Zr9 110.8(2) . .
Zr9 O14 Zr6 112.0(2) . .
Zr8 O15 Zr7 117.27(19) . .
Zr8 O15 Zr9 116.6(2) . .
Zr7 O15 Zr9 117.6(2) . .
Zr7 O16 Zr8 103.30(17) . .
Zr7 O16 Zr10 100.1(2) . .
Zr8 O16 Zr10 99.9(2) . .
Zr9 O17 Zr8 103.2(2) . .
Zr9 O17 Zr8 103.2(2) . 4
Zr8 O17 Zr8 99.2(2) . 4
Zr7 O18O Zr7 99.3(2) 4 .
Zr7 O18O Zr9 103.6(2) 4 .
Zr7 O18O Zr9 103.6(2) . .
Zr10 O19 Zr7 116.9(2) . 4
Zr10 O19 Zr7 116.9(2) . .
Zr7 O19 Zr7 115.0(2) 4 .
Zr10 O20 Zr8 116.4(2) . .
Zr10 O20 Zr8 116.4(2) . 4
Zr8 O20 Zr8 117.3(3) . 4
C2 O21 Zr1 124.3(5) . .
Zr2 O22 Zr2 112.3(3) 3 .
C3 O23 Zr2 133.1(5) . .
C3 O24 Zr3 130.9(5) . .
C1 O25 Zr3 131.0(5) . .
C1 O26 Zr1 131.9(6) . .
C4 O27 Zr1 131.3(5) . .
C4 O28 Zr6 132.9(5) . .
C5 O29 Zr6 126.7(4) . .
Zr2 O30 Zr2 112.4(3) 3 .
C6 O31 Zr2 134.0(5) . .
C6 O32 Zr4 132.7(6) . .
C7 O33 Zr3 132.0(5) . .
C7 O34 Zr4 133.4(6) . .
C8 O35 Zr3 129.9(5) . .
C8 O36 Zr5 132.1(6) . .
C9 O37 Zr1 131.0(6) . .
C9 O38 Zr5 133.8(5) . .
C10 O39 Zr7 133.0(6) . .
C11 O40 Zr7 129.7(6) . .
C13 O41 Zr8 132.9(6) 4 .
C12 O42 Zr8 133.8(6) . .
C13 O43 Zr10 129.8(4) . .
C11 O44 Zr10 130.5(4) 4 .
O25 C1 O26 128.9(8) . .
O21 C2 O21 123.8(9) 3 .
O24 C3 O23 128.3(7) . .
O28 C4 O27 126.7(7) . .
O29 C5 O29 124.3(8) . 3
O31 C6 O32 126.4(8) . .
O34 C7 O33 125.8(8) . .
O36 C8 O35 129.1(7) . .
O38 C9 O37 126.9(8) . .
O39 C10 O39 125.4(12) 4 .
O44 C11 O40 129.5(8) 4 .
O42 C12 O42 126.6(11) . 4
O41 C13 O43 128.4(7) 4 .

loop_
_geom_bond_atom_site_label_1
_geom_bond_atom_site_label_2
_geom_bond_distance
_geom_bond_site_symmetry_2
Zr1 O3 2.021(5) .
Zr1 O4 2.075(5) .
Zr1 O37 2.201(6) .
Zr1 O21 2.216(5) .
Zr1 O27 2.240(6) .
Zr1 O1 2.261(6) .
Zr1 O26 2.261(6) .
Zr1 O5 2.291(5) .
Zr1 Zr3 3.4808(12) .
Zr1 Zr5 3.4940(10) .
Zr1 Zr6 3.5007(10) .
Zr1 Zr2 3.5320(12) .
Zr2 O2 2.081(4) .
Zr2 O4 2.108(5) .
Zr2 O30 2.185(4) .
Zr2 O22 2.187(4) .
Zr2 O1 2.246(5) .
Zr2 O31 2.265(6) .
Zr2 O23 2.283(5) .
Zr2 O6 2.283(5) .
Zr2 Zr3 3.5136(9) .
Zr2 Zr4 3.5387(10) .
Zr2 Zr6 3.5988(10) .
Zr3 O2 2.032(5) .
Zr3 O3 2.040(6) .
Zr3 O24 2.194(6) .
Zr3 O33 2.213(7) .
Zr3 O25 2.236(6) .
Zr3 O35 2.243(5) .
Zr3 O7 2.310(5) .
Zr3 O1 2.328(5) .
Zr3 Zr4 3.4902(11) .
Zr3 Zr5 3.5129(11) .
Zr4 O2 2.070(5) .
Zr4 O8 2.070(6) .
Zr4 O10 2.136(5) .
Zr4 O9 2.172(5) .
Zr4 O32 2.217(5) .
Zr4 O7 2.273(5) .
Zr4 O34 2.309(5) .
Zr4 O6 2.354(4) .
Zr4 Zr7 3.5211(10) .
Zr4 Zr6 3.5613(10) .
Zr5 O8 2.099(5) .
Zr5 O3 2.101(5) .
Zr5 O11 2.121(5) .
Zr5 O12 2.178(6) .
Zr5 O5 2.250(4) .
Zr5 O38 2.251(6) .
Zr5 O7 2.262(6) .
Zr5 O36 2.288(5) .
Zr5 Zr8 3.5357(10) .
Zr5 Zr6 3.5383(9) .
Zr6 O8 2.084(4) .
Zr6 O4 2.132(5) .
Zr6 O13 2.150(5) .
Zr6 O14 2.182(5) .
Zr6 O29 2.221(4) .
Zr6 O5 2.242(5) .
Zr6 O6 2.287(5) .
Zr6 O28 2.321(5) .
Zr7 O19 2.067(3) .
Zr7 O15 2.087(5) .
Zr7 O10 2.134(5) .
Zr7 O9 2.186(4) .
Zr7 O39 2.239(6) .
Zr7 O16 2.261(5) .
Zr7 O18O 2.287(3) .
Zr7 O40 2.333(5) .
Zr7 Zr7 3.4864(14) 4
Zr7 Zr10 3.4948(10) .
Zr7 Zr8 3.5492(12) .
Zr8 O20 2.068(3) .
Zr8 O15 2.069(5) .
Zr8 O11 2.152(5) .
Zr8 O12 2.160(5) .
Zr8 O42 2.256(6) .
Zr8 O16 2.264(5) .
Zr8 O41 2.303(4) .
Zr8 O17 2.321(4) .
Zr8 Zr10 3.4934(12) .
Zr8 Zr8 3.5336(15) 4
Zr9 O15 2.140(4) 4
Zr9 O15 2.140(4) .
Zr9 O14 2.166(4) 4
Zr9 O14 2.166(4) .
Zr9 O13 2.229(5) .
Zr9 O13 2.229(5) 4
Zr9 O17 2.250(7) .
Zr9 O18O 2.315(7) .
Zr9 Zr8 3.5824(9) 4
Zr9 Zr6 3.6057(8) 4
Zr10 O19 2.034(6) .
Zr10 O20 2.041(7) .
Zr10 O44 2.191(6) 4
Zr10 O44 2.192(6) .
Zr10 O43 2.216(6) .
Zr10 O43 2.216(6) 4
Zr10 O16 2.298(5) .
Zr10 O16 2.298(5) 4
Zr10 Zr8 3.4935(12) 4
Zr10 Zr7 3.4947(10) 4
O17 Zr8 2.321(4) 4
O18O Zr7 2.287(3) 4
O19 Zr7 2.067(3) 4
O20 Zr8 2.068(3) 4
O21 C2 1.268(6) .
O22 Zr2 2.187(4) 3
O23 C3 1.255(8) .
O24 C3 1.244(10) .
O25 C1 1.247(13) .
O26 C1 1.251(12) .
O27 C4 1.294(10) .
O28 C4 1.239(10) .
O29 C5 1.256(5) .
O30 Zr2 2.185(4) 3
O31 C6 1.254(10) .
O32 C6 1.274(8) .
O33 C7 1.284(12) .
O34 C7 1.255(10) .
O35 C8 1.280(13) .
O36 C8 1.253(12) .
O37 C9 1.276(9) .
O38 C9 1.256(11) .
O39 C10 1.280(8) .
O40 C11 1.281(10) .
O41 C13 1.244(10) 4
O42 C12 1.234(8) .
O43 C13 1.277(13) .
O44 C11 1.278(13) 4
C2 O21 1.268(6) 3
C5 O29 1.256(5) 3
C10 O39 1.280(8) 4
C11 O44 1.278(13) 4
C12 O42 1.234(8) 4
C13 O41 1.244(10) 4

loop_
_platon_squeeze_void_nr
_platon_squeeze_void_average_x
_platon_squeeze_void_average_y
_platon_squeeze_void_average_z
_platon_squeeze_void_volume
_platon_squeeze_void_count_electrons
_platon_squeeze_void_content
1 -0.011 -0.005 0.639 8979 2325 ' '
